data_4127115
loop_
_publ_author_name
'Galley, Shane S.'
'Arico, Alexandra A.'
'Lee, Tsung-Han'
'Deng, Xiaoyu'
'Yao, Yong-Xin'
'Sperling, Joseph M.'
'Proust, Vanessa'
'Storbeck, Julia S.'
'Dobrosavljevic, Vladimir'
'Neu, Jennifer N.'
'Siegrist, Theo'
'Baumbach, Ryan E.'
'Albrecht-Schmitt, Thomas E'
'Kaltsoyannis, Nikolas'
'Lanat\`a, Nicola'

_publ_section_title
;
 Uncovering the Origin of Divergence in the CsM(CrO4)2 (M = La, Pr, Nd,
 Sm, Eu; Am) Family through Examination of the Chemical Bonding in a
 Molecular Cluster and by Band Structure Analysis.
;
_journal_name_full 'Journal of the American Chemical Society'
_journal_paper_doi 10.1021/jacs.7b09474
_journal_year 2018
_chemical_formula_moiety 'Cr2 O8 Sm, Cs'
_chemical_formula_sum 'Cr2 Cs O8 Sm'
_chemical_formula_weight 515.26
_space_group_crystal_system monoclinic
_space_group_IT_number 13
_space_group_name_Hall '-P 2yc'
_space_group_name_H-M_alt 'P 1 2/c 1'
_symmetry_space_group_name_Hall '-P 2yc'
_symmetry_space_group_name_H-M 'P 1 2/c 1'
_audit_creation_method SHELXL-2017/1
_cell_angle_alpha 90
_cell_angle_beta 98.818(3)
_cell_angle_gamma 90
_cell_formula_units_Z 2
_cell_length_a 9.1977(12)
_cell_length_b 5.5221(7)
_cell_length_c 7.7074(10)
_cell_measurement_reflns_used 888
_cell_measurement_temperature 298(2)
_cell_measurement_theta_max 27.505
_cell_measurement_theta_min 3.690
_cell_volume 386.84(9)
_computing_cell_refinement 'SAINT V8.37A (Bruker, 2016)'
_computing_data_collection 'Apex2 (Bruker, 2016)'
_computing_data_reduction 'SAINT V8.37A (Bruker, 2016)'
_computing_structure_refinement
;  
SHELXL-2016/6 (Sheldrick, 2015, 2016), 
SHELXLE Rev714 (H\"ubschle et al., 2011)
;
_computing_structure_solution 'SHELXS-97 (Sheldrick, 2008)'
_diffrn_ambient_temperature 298(2)
_diffrn_measured_fraction_theta_full 0.999
_diffrn_measured_fraction_theta_max 0.999
_diffrn_measurement_device_type 'Bruker ApexII CCD diffractometer'
_diffrn_measurement_method '0.5 wide w/ exposures'
_diffrn_radiation_type MoK\a
_diffrn_radiation_wavelength 0.71073
_diffrn_reflns_av_R_equivalents 0.0354
_diffrn_reflns_av_unetI/netI 0.0214
_diffrn_reflns_Laue_measured_fraction_full 0.999
_diffrn_reflns_Laue_measured_fraction_max 0.999
_diffrn_reflns_limit_h_max 11
_diffrn_reflns_limit_h_min -11
_diffrn_reflns_limit_k_max 7
_diffrn_reflns_limit_k_min -7
_diffrn_reflns_limit_l_max 10
_diffrn_reflns_limit_l_min -10
_diffrn_reflns_number 5656
_diffrn_reflns_point_group_measured_fraction_full 0.999
_diffrn_reflns_point_group_measured_fraction_max 0.999
_diffrn_reflns_theta_full 25.242
_diffrn_reflns_theta_max 27.505
_diffrn_reflns_theta_min 3.690
_diffrn_source 'I-mu-S microsource X-ray tube'
_exptl_absorpt_coefficient_mu 14.890
_exptl_absorpt_correction_T_max 0.7456
_exptl_absorpt_correction_T_min 0.4707
_exptl_absorpt_correction_type multi-scan
_exptl_absorpt_process_details
;
 SADABS 2016/2: Krause, L., Herbst-Irmer, R., Sheldrick G.M. & Stalke D.,
 J. Appl. Cryst. 48 (2015) 3-10
;
_exptl_crystal_colour orange
_exptl_crystal_density_diffrn 4.424
_exptl_crystal_description prism
_exptl_crystal_F_000 458
_exptl_crystal_size_max 0.08
_exptl_crystal_size_mid 0.07
_exptl_crystal_size_min 0.06
_refine_diff_density_max 0.558
_refine_diff_density_min -0.589
_refine_diff_density_rms 0.135
_refine_ls_extinction_coef 0.0037(3)
_refine_ls_extinction_expression Fc^*^=kFc[1+0.001xFc^2^\l^3^/sin(2\q)]^-1/4^
_refine_ls_extinction_method 'SHELXL-2017/1 (Sheldrick 2017)'
_refine_ls_goodness_of_fit_ref 1.084
_refine_ls_hydrogen_treatment undef
_refine_ls_matrix_type full
_refine_ls_number_parameters 57
_refine_ls_number_reflns 888
_refine_ls_number_restraints 0
_refine_ls_restrained_S_all 1.084
_refine_ls_R_factor_all 0.0163
_refine_ls_R_factor_gt 0.0139
_refine_ls_shift/su_max 0.000
_refine_ls_shift/su_mean 0.000
_refine_ls_structure_factor_coef Fsqd
_refine_ls_weighting_details 'w=1/[\s^2^(Fo^2^)+(0.0151P)^2^+0.3678P] where P=(Fo^2^+2Fc^2^)/3'
_refine_ls_weighting_scheme calc
_refine_ls_wR_factor_gt 0.0342
_refine_ls_wR_factor_ref 0.0352
_reflns_Friedel_coverage 0.000
_reflns_number_gt 842
_reflns_number_total 888
_reflns_threshold_expression 'I > 2\s(I)'
_cod_data_source_file ja7b09474_si_001.cif
_cod_data_source_block b_a
_cod_database_code 4127115
_shelx_shelxl_version_number 2017/1
_shelx_space_group_comment
;
The symmetry employed for this shelxl refinement is uniquely defined
by the following loop, which should always be used as a source of
symmetry information in preference to the above space-group names.
They are only intended as comments.
;

loop_
_space_group_symop_operation_xyz
'x, y, z'
'-x, y, -z+1/2'
'-x, -y, -z'
'x, -y, z-1/2'

loop_
_atom_site_label
_atom_site_type_symbol
_atom_site_fract_x
_atom_site_fract_y
_atom_site_fract_z
_atom_site_U_iso_or_equiv
_atom_site_adp_type
_atom_site_occupancy
_atom_site_site_symmetry_order
_atom_site_calc_flag
_atom_site_refinement_flags_posn
_atom_site_refinement_flags_adp
_atom_site_refinement_flags_occupancy
Sm1 Sm 0.500000 0.09299(4) 0.750000 0.00990(9) Uani 1 2 d S T P
Cr1 Cr 0.71616(5) 0.66800(9) 0.68064(6) 0.01042(12) Uani 1 1 d . . .
O1 O 0.6813(3) 0.3858(4) 0.7314(3) 0.0167(5) Uani 1 1 d . . .
Cs1 Cs 1.000000 0.17688(5) 0.750000 0.02209(10) Uani 1 2 d S T P
O3 O 0.5708(2) 0.7924(4) 0.5499(3) 0.0153(5) Uani 1 1 d . . .
O2 O 0.8648(3) 0.6782(4) 0.5946(3) 0.0193(5) Uani 1 1 d . . .
O4 O 0.7321(3) 0.8482(4) 0.8514(3) 0.0174(5) Uani 1 1 d . . .

loop_
_atom_site_aniso_label
_atom_site_aniso_U_11
_atom_site_aniso_U_22
_atom_site_aniso_U_33
_atom_site_aniso_U_23
_atom_site_aniso_U_13
_atom_site_aniso_U_12
Sm1 0.01143(12) 0.00854(13) 0.00974(12) 0.000 0.00163(8) 0.000
Cr1 0.0105(2) 0.0084(2) 0.0126(2) 0.00115(17) 0.00239(18) 0.00047(18)
O1 0.0152(11) 0.0117(11) 0.0228(12) 0.0029(9) 0.0015(9) -0.0023(9)
Cs1 0.01646(16) 0.01537(17) 0.03569(19) 0.000 0.00798(12) 0.000
O3 0.0163(11) 0.0165(12) 0.0129(10) 0.0014(9) 0.0014(8) 0.0046(9)
O2 0.0171(12) 0.0194(12) 0.0230(12) 0.0012(9) 0.0086(9) -0.0003(9)
O4 0.0191(12) 0.0177(12) 0.0147(11) -0.0033(9) 0.0006(9) 0.0002(9)

loop_
_atom_type_symbol
_atom_type_description
_atom_type_scat_dispersion_real
_atom_type_scat_dispersion_imag
_atom_type_scat_source
Cr Cr 0.3209 0.6236 'International Tables Vol C Tables 4.2.6.8 and 6.1.1.4'
Cs Cs -0.3680 2.1192 'International Tables Vol C Tables 4.2.6.8 and 6.1.1.4'
O O 0.0106 0.0060 'International Tables Vol C Tables 4.2.6.8 and 6.1.1.4'
Sm Sm -0.1638 3.4418 'International Tables Vol C Tables 4.2.6.8 and 6.1.1.4'

loop_
_geom_angle_atom_site_label_1
_geom_angle_atom_site_label_2
_geom_angle_atom_site_label_3
_geom_angle
_geom_angle_site_symmetry_1
_geom_angle_site_symmetry_3
O1 Sm1 O1 92.70(11) . 2_656
O1 Sm1 O3 77.61(8) . 4_566
O1 Sm1 O3 81.30(8) 2_656 4_566
O1 Sm1 O3 81.30(8) . 3_666
O1 Sm1 O3 77.61(8) 2_656 3_666
O3 Sm1 O3 149.26(11) 4_566 3_666
O1 Sm1 O3 99.84(8) . 1_545
O1 Sm1 O3 140.84(7) 2_656 1_545
O3 Sm1 O3 137.55(8) 4_566 1_545
O3 Sm1 O3 68.00(9) 3_666 1_545
O1 Sm1 O3 140.84(7) . 2_646
O1 Sm1 O3 99.84(8) 2_656 2_646
O3 Sm1 O3 68.00(9) 4_566 2_646
O3 Sm1 O3 137.55(8) 3_666 2_646
O3 Sm1 O3 93.46(11) 1_545 2_646
O1 Sm1 O4 156.73(8) . 2_646
O1 Sm1 O4 79.30(8) 2_656 2_646
O3 Sm1 O4 121.94(7) 4_566 2_646
O3 Sm1 O4 75.66(7) 3_666 2_646
O3 Sm1 O4 74.63(8) 1_545 2_646
O3 Sm1 O4 62.43(7) 2_646 2_646
O1 Sm1 O4 79.30(8) . 1_545
O1 Sm1 O4 156.73(8) 2_656 1_545
O3 Sm1 O4 75.66(7) 4_566 1_545
O3 Sm1 O4 121.94(7) 3_666 1_545
O3 Sm1 O4 62.43(7) 1_545 1_545
O3 Sm1 O4 74.63(8) 2_646 1_545
O4 Sm1 O4 115.86(10) 2_646 1_545
O1 Sm1 Cr1 172.23(6) . 2_646
O1 Sm1 Cr1 91.72(6) 2_656 2_646
O3 Sm1 Cr1 96.76(5) 4_566 2_646
O3 Sm1 Cr1 105.91(6) 3_666 2_646
O3 Sm1 Cr1 80.61(5) 1_545 2_646
O3 Sm1 Cr1 31.73(5) 2_646 2_646
O4 Sm1 Cr1 30.88(5) 2_646 2_646
O4 Sm1 Cr1 94.19(5) 1_545 2_646
O1 Sm1 Cr1 91.72(6) . 1_545
O1 Sm1 Cr1 172.23(6) 2_656 1_545
O3 Sm1 Cr1 105.91(6) 4_566 1_545
O3 Sm1 Cr1 96.76(5) 3_666 1_545
O3 Sm1 Cr1 31.73(5) 1_545 1_545
O3 Sm1 Cr1 80.61(5) 2_646 1_545
O4 Sm1 Cr1 94.19(5) 2_646 1_545
O4 Sm1 Cr1 30.88(5) 1_545 1_545
Cr1 Sm1 Cr1 84.63(2) 2_646 1_545
O1 Sm1 Sm1 90.75(6) . 3_656
O1 Sm1 Sm1 110.02(6) 2_656 3_656
O3 Sm1 Sm1 164.35(5) 4_566 3_656
O3 Sm1 Sm1 34.27(5) 3_666 3_656
O3 Sm1 Sm1 33.74(5) 1_545 3_656
O3 Sm1 Sm1 118.59(5) 2_646 3_656
O4 Sm1 Sm1 71.99(5) 2_646 3_656
O4 Sm1 Sm1 92.05(5) 1_545 3_656
Cr1 Sm1 Sm1 93.734(11) 2_646 3_656
Cr1 Sm1 Sm1 63.514(10) 1_545 3_656
O1 Sm1 Sm1 110.02(6) . 3_657
O1 Sm1 Sm1 90.76(6) 2_656 3_657
O3 Sm1 Sm1 34.27(5) 4_566 3_657
O3 Sm1 Sm1 164.35(5) 3_666 3_657
O3 Sm1 Sm1 118.59(5) 1_545 3_657
O3 Sm1 Sm1 33.74(5) 2_646 3_657
O4 Sm1 Sm1 92.05(5) 2_646 3_657
O4 Sm1 Sm1 71.99(5) 1_545 3_657
Cr1 Sm1 Sm1 63.514(10) 2_646 3_657
Cr1 Sm1 Sm1 93.734(11) 1_545 3_657
Sm1 Sm1 Sm1 150.155(13) 3_656 3_657
O2 Cr1 O4 109.45(12) . .
O2 Cr1 O1 109.83(12) . .
O4 Cr1 O1 112.31(12) . .
O2 Cr1 O3 112.59(12) . .
O4 Cr1 O3 101.37(11) . .
O1 Cr1 O3 111.09(12) . .
O2 Cr1 Sm1 129.58(9) . 1_565
O4 Cr1 Sm1 52.91(8) . 1_565
O1 Cr1 Sm1 120.58(8) . 1_565
O3 Cr1 Sm1 48.83(7) . 1_565
O2 Cr1 Cs1 57.77(8) . .
O4 Cr1 Cs1 110.51(8) . .
O1 Cr1 Cs1 55.88(8) . .
O3 Cr1 Cs1 148.10(8) . .
Sm1 Cr1 Cs1 162.241(16) 1_565 .
O2 Cr1 Cs1 54.97(9) . 1_565
O4 Cr1 Cs1 57.69(8) . 1_565
O1 Cr1 Cs1 144.66(8) . 1_565
O3 Cr1 Cs1 104.23(8) . 1_565
Sm1 Cr1 Cs1 82.224(15) 1_565 1_565
Cs1 Cr1 Cs1 93.800(15) . 1_565
Cr1 O1 Sm1 146.35(13) . .
Cr1 O1 Cs1 98.27(10) . .
Sm1 O1 Cs1 114.38(8) . .
O1 Cs1 O1 136.79(8) 2_756 .
O1 Cs1 O2 130.20(6) 2_756 1_545
O1 Cs1 O2 89.57(6) . 1_545
O1 Cs1 O2 89.57(6) 2_756 2_746
O1 Cs1 O2 130.20(6) . 2_746
O2 Cs1 O2 59.98(9) 1_545 2_746
O1 Cs1 O2 90.33(6) 2_756 .
O1 Cs1 O2 49.87(6) . .
O2 Cs1 O2 120.16(8) 1_545 .
O2 Cs1 O2 179.87(4) 2_746 .
O1 Cs1 O2 49.87(6) 2_756 2_756
O1 Cs1 O2 90.34(6) . 2_756
O2 Cs1 O2 179.87(4) 1_545 2_756
O2 Cs1 O2 120.15(8) 2_746 2_756
O2 Cs1 O2 59.71(9) . 2_756
O1 Cs1 O2 110.47(6) 2_756 4_566
O1 Cs1 O2 57.74(6) . 4_566
O2 Cs1 O2 110.47(6) 1_545 4_566
O2 Cs1 O2 94.77(6) 2_746 4_566
O2 Cs1 O2 85.18(5) . 4_566
O2 Cs1 O2 69.55(7) 2_756 4_566
O1 Cs1 O2 57.74(6) 2_756 3_766
O1 Cs1 O2 110.47(6) . 3_766
O2 Cs1 O2 94.77(6) 1_545 3_766
O2 Cs1 O2 110.47(6) 2_746 3_766
O2 Cs1 O2 69.55(7) . 3_766
O2 Cs1 O2 85.18(5) 2_756 3_766
O2 Cs1 O2 151.06(9) 4_566 3_766
O1 Cs1 O4 158.90(6) 2_756 1_545
O1 Cs1 O4 58.55(6) . 1_545
O2 Cs1 O4 48.69(6) 1_545 1_545
O2 Cs1 O4 72.12(6) 2_746 1_545
O2 Cs1 O4 107.97(6) . 1_545
O2 Cs1 O4 131.31(6) 2_756 1_545
O2 Cs1 O4 62.29(6) 4_566 1_545
O2 Cs1 O4 138.08(6) 3_766 1_545
O1 Cs1 O4 58.55(6) 2_756 2_746
O1 Cs1 O4 158.90(6) . 2_746
O2 Cs1 O4 72.12(6) 1_545 2_746
O2 Cs1 O4 48.69(6) 2_746 2_746
O2 Cs1 O4 131.31(6) . 2_746
O2 Cs1 O4 107.96(6) 2_756 2_746
O2 Cs1 O4 138.08(6) 4_566 2_746
O2 Cs1 O4 62.29(6) 3_766 2_746
O4 Cs1 O4 112.11(8) 1_545 2_746
O1 Cs1 O4 124.13(6) 2_756 4_565
O1 Cs1 O4 57.78(6) . 4_565
O2 Cs1 O4 58.21(6) 1_545 4_565
O2 Cs1 O4 117.45(6) 2_746 4_565
O2 Cs1 O4 62.68(6) . 4_565
O2 Cs1 O4 121.66(6) 2_756 4_565
O2 Cs1 O4 114.29(6) 4_566 4_565
O2 Cs1 O4 66.90(6) 3_766 4_565
O4 Cs1 O4 75.01(5) 1_545 4_565
O4 Cs1 O4 102.49(5) 2_746 4_565
O1 Cs1 O4 57.78(6) 2_756 3_767
O1 Cs1 O4 124.13(6) . 3_767
O2 Cs1 O4 117.45(6) 1_545 3_767
O2 Cs1 O4 58.21(6) 2_746 3_767
O2 Cs1 O4 121.66(6) . 3_767
O2 Cs1 O4 62.68(6) 2_756 3_767
O2 Cs1 O4 66.90(6) 4_566 3_767
O2 Cs1 O4 114.29(6) 3_766 3_767
O4 Cs1 O4 102.49(5) 1_545 3_767
O4 Cs1 O4 75.01(5) 2_746 3_767
O4 Cs1 O4 175.64(7) 4_565 3_767
Cr1 O3 Sm1 139.21(12) . 3_666
Cr1 O3 Sm1 99.44(10) . 1_565
Sm1 O3 Sm1 112.00(9) 3_666 1_565
Cr1 O2 Cs1 100.54(10) . 1_565
Cr1 O2 Cs1 96.98(10) . .
Cs1 O2 Cs1 120.16(8) 1_565 .
Cr1 O2 Cs1 144.40(12) . 3_766
Cs1 O2 Cs1 85.23(6) 1_565 3_766
Cs1 O2 Cs1 110.45(7) . 3_766
Cr1 O4 Sm1 96.21(10) . 1_565
Cr1 O4 Cs1 97.09(10) . 1_565
Sm1 O4 Cs1 105.09(8) 1_565 1_565
Cr1 O4 Cs1 128.43(11) . 3_767
Sm1 O4 Cs1 135.04(8) 1_565 3_767
Cs1 O4 Cs1 77.51(5) 1_565 3_767

loop_
_geom_bond_atom_site_label_1
_geom_bond_atom_site_label_2
_geom_bond_distance
_geom_bond_site_symmetry_2
Sm1 O1 2.343(2) .
Sm1 O1 2.343(2) 2_656
Sm1 O3 2.389(2) 4_566
Sm1 O3 2.389(2) 3_666
Sm1 O3 2.422(2) 1_545
Sm1 O3 2.422(2) 2_646
Sm1 O4 2.546(2) 2_646
Sm1 O4 2.546(2) 1_545
Sm1 Cr1 3.1737(6) 2_646
Sm1 Cr1 3.1737(6) 1_545
Sm1 Sm1 3.9882(5) 3_656
Sm1 Sm1 3.9882(5) 3_657
Cr1 O2 1.609(2) .
Cr1 O4 1.639(2) .
Cr1 O1 1.650(2) .
Cr1 O3 1.692(2) .
Cr1 Cs1 3.7454(6) .
Cr1 Cs1 3.8171(6) 1_565
O1 Cs1 3.133(2) .
Cs1 O2 3.179(2) 1_545
Cs1 O2 3.179(2) 2_746
Cs1 O2 3.192(2) .
Cs1 O2 3.192(2) 2_756
Cs1 O2 3.202(2) 4_566
Cs1 O2 3.202(2) 3_766
Cs1 O4 3.251(2) 1_545
Cs1 O4 3.251(2) 2_746
Cs1 O4 3.634(2) 4_565
Cs1 O4 3.634(2) 3_767
